data_7017509
loop_
_publ_author_name
'Meng, Zhao-Sha'
'Guo, Fu-Sheng'
'Liu, Jun-Liang'
'Leng, Ji-Dong'
'Tong, Ming-Liang'

_publ_section_title
;
 Heterometallic cubane-like {M(2)Ln(2)} (M = Ni, Zn; Ln =, Gd, Dy) and
 {Ni(2)Y(2)} aggregates. Synthesis, structures and magnetic properties.
;
_journal_issue 8
_journal_name_full 'Dalton transactions (Cambridge, England : 2003)'
_journal_page_first 2320
_journal_page_last 2329
_journal_paper_doi 10.1039/c1dt10869g
_journal_volume 41
_journal_year 2012
_chemical_formula_sum 'C42 H64 Cl Gd2 N6 O25.5 Zn2'
_chemical_formula_weight 1541.68
_chemical_name_systematic
;
?
;
_space_group_IT_number 2
_symmetry_cell_setting triclinic
_symmetry_space_group_name_Hall '-P 1'
_symmetry_space_group_name_H-M 'P -1'
_atom_sites_solution_hydrogens geom
_atom_sites_solution_primary direct
_atom_sites_solution_secondary difmap
_audit_creation_method SHELXL-97
_cell_angle_alpha 112.7030(10)
_cell_angle_beta 98.5050(10)
_cell_angle_gamma 96.2210(10)
_cell_formula_units_Z 2
_cell_length_a 14.5742(5)
_cell_length_b 14.6738(5)
_cell_length_c 15.5769(5)
_cell_measurement_reflns_used 17752
_cell_measurement_temperature 150(2)
_cell_measurement_theta_max 54.9
_cell_measurement_theta_min 6.06
_cell_volume 2988.96(18)
_computing_cell_refinement 'PROCESS-AUTO (Rigaku Corporation, 1998)'
_computing_data_collection 'PROCESS-AUTO (Rigaku Corporation, 1998)'
_computing_data_reduction 'PROCESS-AUTO (Rigaku Corporation, 1998)'
_computing_molecular_graphics 'Bruker SHELXTL'
_computing_publication_material 'Bruker SHELXTL'
_computing_structure_refinement 'SHELXL-97 (Sheldrick, 1997)'
_computing_structure_solution 'SHELXS-97 (Sheldrick, 1990)'
_diffrn_ambient_temperature 150(2)
_diffrn_measured_fraction_theta_full 0.965
_diffrn_measured_fraction_theta_max 0.965
_diffrn_measurement_device_type 'Rigaku R-AXIS SPIDER Image Plate diffractometer'
_diffrn_measurement_method '\w scan'
_diffrn_radiation_monochromator graphite
_diffrn_radiation_source 'fine-focus sealed tube'
_diffrn_radiation_type MoK\a
_diffrn_radiation_wavelength 0.71073
_diffrn_reflns_av_R_equivalents 0.0341
_diffrn_reflns_av_sigmaI/netI 0.0529
_diffrn_reflns_limit_h_max 15
_diffrn_reflns_limit_h_min -18
_diffrn_reflns_limit_k_max 18
_diffrn_reflns_limit_k_min -18
_diffrn_reflns_limit_l_max 19
_diffrn_reflns_limit_l_min -19
_diffrn_reflns_number 22784
_diffrn_reflns_theta_full 27.00
_diffrn_reflns_theta_max 27.00
_diffrn_reflns_theta_min 3.03
_exptl_absorpt_coefficient_mu 3.109
_exptl_absorpt_correction_T_max 0.5752
_exptl_absorpt_correction_T_min 0.4658
_exptl_absorpt_correction_type multi-scan
_exptl_crystal_density_diffrn 1.713
_exptl_crystal_density_method 'not measured'
_exptl_crystal_F_000 1534
_exptl_crystal_size_max 0.29
_exptl_crystal_size_mid 0.23
_exptl_crystal_size_min 0.20
_refine_diff_density_max 2.116
_refine_diff_density_min -1.614
_refine_diff_density_rms 0.178
_refine_ls_extinction_method none
_refine_ls_goodness_of_fit_ref 1.094
_refine_ls_hydrogen_treatment constr
_refine_ls_matrix_type full
_refine_ls_number_parameters 702
_refine_ls_number_reflns 12598
_refine_ls_number_restraints 66
_refine_ls_restrained_S_all 1.108
_refine_ls_R_factor_all 0.0658
_refine_ls_R_factor_gt 0.0477
_refine_ls_shift/su_max 0.001
_refine_ls_shift/su_mean 0.000
_refine_ls_structure_factor_coef Fsqd
_refine_ls_weighting_details 'calc w=1/[\s^2^(Fo^2^)+(0.0745P)^2^+9.6217P] where P=(Fo^2^+2Fc^2^)/3'
_refine_ls_weighting_scheme calc
_refine_ls_wR_factor_gt 0.1288
_refine_ls_wR_factor_ref 0.1455
_reflns_number_gt 9689
_reflns_number_total 12598
_reflns_threshold_expression >2sigma(I)
_cod_data_source_file c1dt10869g.txt
_cod_data_source_block ZnGd
_cod_depositor_comments
;
The following automatic conversions were performed:

'_symmetry_cell_setting' value 'Triclinic' changed to 'triclinic'
according to /home/saulius/struct/CIF-dictionaries/cif_core.dic
dictionary named 'cif_core.dic' version 2.4.1 from
2010-06-29.

'_exptl_absorpt_correction_type' value 'Multi-scan'
changed to 'multi-scan' according to
/home/saulius/struct/CIF-dictionaries/cif_core.dic dictionary named
'cif_core.dic' version 2.4.1 from 2010-06-29.

Automatic conversion script
Id: cif_fix_values 1715 2011-07-08 13:25:40Z adriana 
;
_cod_original_cell_volume 2988.96(17)
_cod_original_sg_symbol_H-M P-1
_cod_original_formula_sum 'C42 H64 Cl Gd2 N6 O25.50 Zn2'
_cod_database_code 7017509

loop_
_symmetry_equiv_pos_as_xyz
'x, y, z'
'-x, -y, -z'

loop_
_atom_site_label
_atom_site_type_symbol
_atom_site_fract_x
_atom_site_fract_y
_atom_site_fract_z
_atom_site_U_iso_or_equiv
_atom_site_adp_type
_atom_site_occupancy
_atom_site_symmetry_multiplicity
_atom_site_calc_flag
_atom_site_refinement_flags
Gd1 Gd 0.37697(2) 0.11852(2) 0.42928(2) 0.02168(10) Uani 1 1 d .
Gd2 Gd 0.35494(2) 0.37766(2) 0.60067(2) 0.02258(10) Uani 1 1 d .
Zn1 Zn 0.17972(5) 0.13850(6) 0.52243(6) 0.02776(18) Uani 1 1 d .
Zn2 Zn 0.22007(5) 0.28894(5) 0.38082(5) 0.02625(17) Uani 1 1 d .
O1W O 0.4627(4) -0.0171(3) 0.3716(4) 0.0355(12) Uani 1 1 d .
H1WA H 0.5084 -0.0027 0.3477 0.043 Uiso 1 1 d R
H1WB H 0.4793 -0.0396 0.4137 0.043 Uiso 1 1 d R
O1 O 0.3485(3) 0.2765(3) 0.4362(3) 0.0231(9) Uani 1 1 d .
H1A H 0.3978 0.3073 0.4122 0.028 Uiso 1 1 calc R
O2 O 0.3141(3) 0.2048(3) 0.5683(3) 0.0227(9) Uani 1 1 d .
H2B H 0.3437 0.1910 0.6232 0.027 Uiso 1 1 calc R
O3 O 0.2082(3) 0.0989(3) 0.3870(3) 0.0257(10) Uani 1 1 d .
O4 O 0.2990(4) 0.0144(4) 0.2546(4) 0.0370(12) Uani 1 1 d .
O5 O 0.1926(3) 0.3195(3) 0.5165(3) 0.0281(10) Uani 1 1 d .
O6 O 0.2316(4) 0.4601(4) 0.6881(3) 0.0340(11) Uani 1 1 d .
O7 O 0.5056(3) 0.1607(3) 0.5587(4) 0.0331(11) Uani 1 1 d .
O8 O 0.5024(3) 0.3238(4) 0.6071(4) 0.0353(12) Uani 1 1 d .
O9 O 0.3248(3) -0.0104(3) 0.4764(4) 0.0331(11) Uani 1 1 d .
O10 O 0.1945(3) 0.0052(3) 0.5357(4) 0.0345(12) Uani 1 1 d .
O11 O 0.3277(4) 0.4955(3) 0.5364(3) 0.0359(12) Uani 1 1 d .
O12 O 0.2412(4) 0.4301(4) 0.3883(4) 0.0329(11) Uani 1 1 d .
O13 O 0.4888(4) 0.1645(3) 0.3510(4) 0.0351(12) Uani 1 1 d .
O14 O 0.4860(4) 0.3152(3) 0.3514(4) 0.0330(11) Uani 1 1 d .
O15 O 0.3863(4) 0.3826(4) 0.7564(3) 0.0355(12) Uani 1 1 d .
O16 O 0.3933(6) 0.2308(5) 0.7482(5) 0.073(2) Uani 1 1 d .
O17 O 0.4655(4) 0.5309(4) 0.6918(4) 0.0420(13) Uani 1 1 d .
H17A H 0.4566 0.5844 0.6867 0.050 Uiso 1 1 calc R
N1 N 0.0382(4) 0.0950(4) 0.4506(5) 0.0330(14) Uani 1 1 d .
N2 N -0.0237(4) 0.1271(5) 0.5101(6) 0.0424(17) Uani 1 1 d .
H2A H -0.0852 0.1109 0.4887 0.051 Uiso 1 1 calc R
N3 N 0.1090(5) 0.2036(4) 0.6320(5) 0.0349(14) Uani 1 1 d .
N4 N 0.0723(4) 0.2534(4) 0.3374(4) 0.0311(13) Uani 1 1 d .
N5 N 0.0425(5) 0.1982(5) 0.2412(4) 0.0397(15) Uani 1 1 d .
H5A H -0.0179 0.1784 0.2149 0.048 Uiso 1 1 calc R
N6 N 0.2015(5) 0.2087(4) 0.2345(4) 0.0333(13) Uani 1 1 d .
C1 C 0.1561(5) 0.0272(5) 0.3069(5) 0.0287(15) Uani 1 1 d .
C2 C 0.0574(5) -0.0027(5) 0.2912(6) 0.0339(16) Uani 1 1 d .
C3 C 0.0102(6) -0.0748(6) 0.2016(6) 0.0422(19) Uani 1 1 d .
H3 H -0.0565 -0.0930 0.1902 0.051 Uiso 1 1 calc R
C4 C 0.0557(7) -0.1204(6) 0.1297(6) 0.052(2) Uani 1 1 d .
H4 H 0.0213 -0.1702 0.0702 0.062 Uiso 1 1 calc R
C5 C 0.1535(7) -0.0923(6) 0.1455(6) 0.046(2) Uani 1 1 d .
H5 H 0.1866 -0.1230 0.0968 0.056 Uiso 1 1 calc R
C6 C 0.2020(5) -0.0190(5) 0.2331(5) 0.0339(16) Uani 1 1 d .
C7 C 0.0020(5) 0.0379(5) 0.3629(6) 0.0368(18) Uani 1 1 d .
H7 H -0.0648 0.0212 0.3440 0.044 Uiso 1 1 calc R
C8 C 0.3508(7) -0.0293(7) 0.1836(6) 0.050(2) Uani 1 1 d .
H8A H 0.3236 -0.0231 0.1251 0.076 Uiso 1 1 calc R
H8B H 0.3481 -0.1005 0.1709 0.076 Uiso 1 1 calc R
H8C H 0.4167 0.0054 0.2057 0.076 Uiso 1 1 calc R
C9 C 0.0152(6) 0.1861(6) 0.6053(7) 0.041(2) Uani 1 1 d .
C10 C -0.0431(7) 0.2264(7) 0.6692(8) 0.054(2) Uani 1 1 d .
H10 H -0.1098 0.2126 0.6489 0.064 Uiso 1 1 calc R
C11 C -0.0006(9) 0.2863(7) 0.7617(8) 0.068(3) Uani 1 1 d .
H11 H -0.0387 0.3139 0.8064 0.081 Uiso 1 1 calc R
C12 C 0.0938(8) 0.3070(7) 0.7908(7) 0.057(2) Uani 1 1 d .
H12 H 0.1229 0.3500 0.8548 0.068 Uiso 1 1 calc R
C13 C 0.1473(6) 0.2632(6) 0.7237(6) 0.0436(19) Uani 1 1 d .
H13 H 0.2140 0.2759 0.7437 0.052 Uiso 1 1 calc R
C14 C 0.1226(5) 0.3697(5) 0.5452(5) 0.0285(14) Uani 1 1 d .
C15 C 0.0329(5) 0.3506(5) 0.4866(5) 0.0298(15) Uani 1 1 d .
C16 C -0.0369(5) 0.4009(6) 0.5265(6) 0.0404(19) Uani 1 1 d .
H16 H -0.0986 0.3861 0.4888 0.048 Uiso 1 1 calc R
C17 C -0.0177(6) 0.4720(6) 0.6202(7) 0.045(2) Uani 1 1 d .
H17 H -0.0663 0.5049 0.6457 0.054 Uiso 1 1 calc R
C18 C 0.0711(6) 0.4948(6) 0.6759(6) 0.0372(17) Uani 1 1 d .
H18 H 0.0849 0.5447 0.7393 0.045 Uiso 1 1 calc R
C19 C 0.1406(5) 0.4434(5) 0.6376(5) 0.0302(15) Uani 1 1 d .
C20 C 0.0095(5) 0.2865(5) 0.3874(5) 0.0338(16) Uani 1 1 d .
H20 H -0.0552 0.2670 0.3564 0.041 Uiso 1 1 calc R
C21 C 0.2556(6) 0.5370(6) 0.7829(6) 0.050(2) Uani 1 1 d .
H21A H 0.2059 0.5301 0.8171 0.075 Uiso 1 1 calc R
H21B H 0.2620 0.6031 0.7805 0.075 Uiso 1 1 calc R
H21C H 0.3155 0.5304 0.8160 0.075 Uiso 1 1 calc R
C22 C 0.1097(6) 0.1750(5) 0.1876(5) 0.0342(16) Uani 1 1 d .
C23 C 0.0835(7) 0.1197(6) 0.0890(6) 0.050(2) Uani 1 1 d .
H23 H 0.0191 0.0962 0.0579 0.060 Uiso 1 1 calc R
C24 C 0.1543(7) 0.1005(6) 0.0388(6) 0.051(2) Uani 1 1 d .
H24 H 0.1385 0.0639 -0.0283 0.061 Uiso 1 1 calc R
C25 C 0.2492(8) 0.1341(6) 0.0847(6) 0.053(2) Uani 1 1 d .
H25 H 0.2983 0.1204 0.0502 0.064 Uiso 1 1 calc R
C26 C 0.2688(6) 0.1876(6) 0.1816(6) 0.0419(18) Uani 1 1 d .
H26 H 0.3331 0.2111 0.2135 0.050 Uiso 1 1 calc R
C27 C 0.5367(5) 0.2503(5) 0.6132(5) 0.0284(14) Uani 1 1 d .
C28 C 0.6223(6) 0.2729(6) 0.6938(6) 0.047(2) Uani 1 1 d .
H28A H 0.6607 0.3379 0.7076 0.070 Uiso 1 1 calc R
H28B H 0.6603 0.2201 0.6742 0.070 Uiso 1 1 calc R
H28C H 0.6004 0.2751 0.7510 0.070 Uiso 1 1 calc R
C29 C 0.2666(5) -0.0369(5) 0.5156(6) 0.0324(16) Uani 1 1 d .
C30 C 0.2779(7) -0.1252(7) 0.5404(8) 0.060(3) Uani 1 1 d .
H30A H 0.2809 -0.1835 0.4831 0.090 Uiso 1 1 calc R
H30B H 0.2239 -0.1410 0.5663 0.090 Uiso 1 1 calc R
H30C H 0.3362 -0.1085 0.5880 0.090 Uiso 1 1 calc R
C31 C 0.2867(5) 0.5028(5) 0.4624(5) 0.0326(16) Uani 1 1 d .
C32 C 0.2953(6) 0.6064(6) 0.4634(7) 0.044(2) Uani 1 1 d .
H32A H 0.2467 0.6062 0.4125 0.066 Uiso 1 1 calc R
H32B H 0.3578 0.6263 0.4534 0.066 Uiso 1 1 calc R
H32C H 0.2868 0.6542 0.5249 0.066 Uiso 1 1 calc R
C33 C 0.5188(5) 0.2369(5) 0.3321(5) 0.0321(16) Uani 1 1 d .
C34 C 0.6009(7) 0.2258(7) 0.2789(7) 0.052(2) Uani 1 1 d .
H34A H 0.6378 0.2924 0.2955 0.077 Uiso 1 1 calc R
H34B H 0.5756 0.1936 0.2102 0.077 Uiso 1 1 calc R
H34C H 0.6414 0.1845 0.2973 0.077 Uiso 1 1 calc R
C35 C 0.4063(7) 0.3249(6) 0.7945(6) 0.047(2) Uani 1 1 d .
C36 C 0.4446(10) 0.3679(9) 0.8981(8) 0.088(4) Uani 1 1 d .
H36A H 0.3935 0.3628 0.9314 0.131 Uiso 1 1 calc R
H36B H 0.4733 0.4386 0.9197 0.131 Uiso 1 1 calc R
H36C H 0.4925 0.3307 0.9120 0.131 Uiso 1 1 calc R
C37 C 0.5518(7) 0.5503(6) 0.7597(6) 0.054(2) Uani 1 1 d .
H37A H 0.6055 0.5743 0.7369 0.065 Uiso 1 1 calc R
H37B H 0.5625 0.4872 0.7654 0.065 Uiso 1 1 calc R
C38 C 0.5472(9) 0.6276(9) 0.8551(8) 0.077(3) Uani 1 1 d .
H38A H 0.6049 0.6368 0.9011 0.116 Uiso 1 1 calc R
H38B H 0.4925 0.6051 0.8763 0.116 Uiso 1 1 calc R
H38C H 0.5413 0.6915 0.8504 0.116 Uiso 1 1 calc R
Cl1 Cl 0.8009(2) 0.1745(3) 0.1332(2) 0.0957(11) Uani 1 1 d D
O18 O 0.7958(10) 0.2451(9) 0.2269(7) 0.183(3) Uani 1 1 d DU
O19 O 0.8661(9) 0.2226(10) 0.0965(9) 0.183(3) Uani 1 1 d DU
O20 O 0.7119(7) 0.1299(11) 0.0761(9) 0.183(3) Uani 1 1 d DU
O21 O 0.8483(9) 0.0998(9) 0.1546(10) 0.183(3) Uani 1 1 d DU
O2W O 0.5776(9) -0.0639(8) 0.2332(9) 0.122(4) Uani 1 1 d U
O3W O 0.501(3) 0.126(3) -0.031(2) 0.189(13) Uani 0.50 1 d PU
O22 O -0.0529(18) 0.5843(18) 0.9512(18) 0.315(15) Uani 1 1 d D
H22A H 0.0071 0.5889 0.9630 0.472 Uiso 1 1 d R
C39 C -0.090(3) 0.590(3) 0.864(2) 0.47(5) Uani 1 1 d D
H39A H -0.0933 0.5277 0.8074 0.561 Uiso 1 1 calc R
H39B H -0.0566 0.6484 0.8566 0.561 Uiso 1 1 calc R
C40 C -0.1868(19) 0.606(2) 0.887(4) 0.46(5) Uani 1 1 d D
H40A H -0.2278 0.6101 0.8335 0.686 Uiso 1 1 calc R
H40B H -0.1799 0.6683 0.9440 0.686 Uiso 1 1 calc R
H40C H -0.2148 0.5492 0.8991 0.686 Uiso 1 1 calc R
O23 O 0.1473(10) 0.5601(12) 0.9896(10) 0.196(7) Uani 1 1 d D
H23A H 0.1368 0.5244 1.0207 0.235 Uiso 1 1 d R
C41 C 0.2241(9) 0.6370(6) 1.0433(7) 0.063(3) Uani 1 1 d D
H41A H 0.2191 0.6636 1.1109 0.076 Uiso 1 1 calc R
H41B H 0.2218 0.6924 1.0221 0.076 Uiso 1 1 calc R
C42 C 0.3163(11) 0.603(2) 1.035(2) 0.256(15) Uani 1 1 d DU
H42A H 0.3677 0.6604 1.0730 0.385 Uiso 1 1 calc R
H42B H 0.3220 0.5775 0.9681 0.385 Uiso 1 1 calc R
H42C H 0.3201 0.5503 1.0580 0.385 Uiso 1 1 calc R

loop_
_atom_site_aniso_label
_atom_site_aniso_U_11
_atom_site_aniso_U_22
_atom_site_aniso_U_33
_atom_site_aniso_U_23
_atom_site_aniso_U_13
_atom_site_aniso_U_12
Gd1 0.01695(17) 0.01714(15) 0.03157(18) 0.01027(13) 0.00644(12) 0.00243(11)
Gd2 0.02114(18) 0.01742(15) 0.02784(18) 0.00831(13) 0.00518(12) 0.00157(12)
Zn1 0.0189(4) 0.0262(4) 0.0393(4) 0.0142(3) 0.0089(3) 0.0017(3)
Zn2 0.0230(4) 0.0250(4) 0.0297(4) 0.0111(3) 0.0035(3) 0.0034(3)
O1W 0.036(3) 0.029(2) 0.053(3) 0.023(2) 0.020(2) 0.017(2)
O1 0.022(2) 0.020(2) 0.030(2) 0.0120(19) 0.0097(18) 0.0025(17)
O2 0.018(2) 0.020(2) 0.032(2) 0.0135(19) 0.0039(18) 0.0018(17)
O3 0.018(2) 0.022(2) 0.031(2) 0.0059(19) 0.0029(18) 0.0003(18)
O4 0.032(3) 0.033(3) 0.036(3) 0.002(2) 0.010(2) 0.010(2)
O5 0.020(2) 0.025(2) 0.040(3) 0.014(2) 0.007(2) 0.0053(19)
O6 0.030(3) 0.029(2) 0.035(3) 0.004(2) 0.008(2) 0.004(2)
O7 0.025(3) 0.030(2) 0.042(3) 0.013(2) 0.003(2) 0.006(2)
O8 0.021(3) 0.034(3) 0.059(3) 0.028(3) 0.007(2) 0.005(2)
O9 0.026(3) 0.021(2) 0.060(3) 0.022(2) 0.019(2) 0.0047(19)
O10 0.023(3) 0.028(2) 0.064(3) 0.027(2) 0.017(2) 0.007(2)
O11 0.048(3) 0.022(2) 0.034(3) 0.013(2) -0.003(2) -0.001(2)
O12 0.030(3) 0.032(3) 0.040(3) 0.020(2) 0.004(2) 0.003(2)
O13 0.038(3) 0.027(2) 0.050(3) 0.018(2) 0.026(2) 0.008(2)
O14 0.037(3) 0.024(2) 0.044(3) 0.017(2) 0.018(2) 0.005(2)
O15 0.041(3) 0.033(3) 0.030(3) 0.013(2) 0.003(2) 0.001(2)
O16 0.123(7) 0.046(4) 0.047(4) 0.027(3) -0.010(4) 0.011(4)
O17 0.042(3) 0.028(3) 0.051(3) 0.021(2) -0.008(3) -0.010(2)
N1 0.020(3) 0.027(3) 0.059(4) 0.023(3) 0.013(3) 0.005(2)
N2 0.016(3) 0.038(3) 0.082(5) 0.028(4) 0.024(3) 0.006(3)
N3 0.034(4) 0.027(3) 0.050(4) 0.017(3) 0.022(3) 0.007(3)
N4 0.027(3) 0.029(3) 0.038(3) 0.016(3) 0.002(3) 0.005(2)
N5 0.029(4) 0.039(3) 0.038(3) 0.011(3) -0.007(3) -0.004(3)
N6 0.037(4) 0.030(3) 0.031(3) 0.013(3) 0.002(3) 0.003(3)
C1 0.023(3) 0.021(3) 0.042(4) 0.017(3) -0.005(3) 0.000(3)
C2 0.024(4) 0.027(3) 0.048(4) 0.018(3) -0.002(3) -0.002(3)
C3 0.034(4) 0.035(4) 0.049(5) 0.018(4) -0.013(4) -0.006(3)
C4 0.053(6) 0.036(4) 0.047(5) 0.011(4) -0.021(4) -0.008(4)
C5 0.053(6) 0.032(4) 0.041(4) 0.006(3) -0.001(4) 0.003(4)
C6 0.035(4) 0.025(3) 0.038(4) 0.012(3) 0.000(3) 0.005(3)
C7 0.012(3) 0.029(3) 0.070(5) 0.024(4) 0.001(3) -0.001(3)
C8 0.050(6) 0.048(5) 0.048(5) 0.008(4) 0.019(4) 0.016(4)
C9 0.029(4) 0.033(4) 0.081(6) 0.037(4) 0.030(4) 0.012(3)
C10 0.044(5) 0.052(5) 0.088(7) 0.042(5) 0.039(5) 0.019(4)
C11 0.099(9) 0.053(6) 0.081(8) 0.038(6) 0.064(7) 0.031(6)
C12 0.066(7) 0.048(5) 0.065(6) 0.025(5) 0.033(5) 0.014(5)
C13 0.043(5) 0.039(4) 0.057(5) 0.021(4) 0.030(4) 0.009(4)
C14 0.022(3) 0.024(3) 0.047(4) 0.021(3) 0.011(3) 0.005(3)
C15 0.022(3) 0.029(3) 0.048(4) 0.021(3) 0.017(3) 0.011(3)
C16 0.022(4) 0.051(5) 0.067(5) 0.037(4) 0.020(4) 0.015(3)
C17 0.046(5) 0.043(4) 0.065(6) 0.032(4) 0.031(4) 0.023(4)
C18 0.034(4) 0.035(4) 0.052(5) 0.020(4) 0.022(4) 0.017(3)
C19 0.029(4) 0.030(3) 0.042(4) 0.021(3) 0.017(3) 0.009(3)
C20 0.025(4) 0.032(4) 0.047(4) 0.024(3) -0.004(3) 0.001(3)
C21 0.041(5) 0.041(4) 0.045(5) -0.009(4) 0.013(4) 0.009(4)
C22 0.038(4) 0.030(3) 0.033(4) 0.013(3) 0.004(3) 0.003(3)
C23 0.059(6) 0.038(4) 0.037(4) 0.009(4) -0.008(4) -0.004(4)
C24 0.065(6) 0.045(5) 0.028(4) 0.003(4) 0.003(4) 0.008(4)
C25 0.074(7) 0.046(5) 0.032(4) 0.008(4) 0.007(4) 0.013(5)
C26 0.042(5) 0.045(4) 0.036(4) 0.015(4) 0.005(3) 0.005(4)
C27 0.020(3) 0.036(4) 0.034(4) 0.019(3) 0.006(3) 0.004(3)
C28 0.036(5) 0.042(4) 0.055(5) 0.019(4) -0.006(4) 0.000(4)
C29 0.024(4) 0.025(3) 0.052(4) 0.021(3) 0.007(3) 0.001(3)
C30 0.049(6) 0.051(5) 0.116(9) 0.062(6) 0.035(6) 0.022(4)
C31 0.030(4) 0.023(3) 0.048(4) 0.016(3) 0.015(3) 0.003(3)
C32 0.035(5) 0.032(4) 0.069(6) 0.029(4) 0.002(4) 0.000(3)
C33 0.024(4) 0.024(3) 0.044(4) 0.011(3) 0.009(3) 0.001(3)
C34 0.055(6) 0.062(6) 0.056(5) 0.032(5) 0.039(5) 0.021(5)
C35 0.056(6) 0.039(4) 0.039(4) 0.012(4) 0.005(4) 0.003(4)
C36 0.116(12) 0.074(8) 0.057(7) 0.025(6) -0.018(7) 0.008(7)
C37 0.056(6) 0.038(4) 0.055(5) 0.018(4) -0.010(4) -0.010(4)
C38 0.075(8) 0.083(8) 0.065(7) 0.036(6) -0.008(6) -0.007(6)
Cl1 0.063(2) 0.105(3) 0.084(2) -0.0011(19) 0.0217(16) 0.0164(18)
O18 0.157(5) 0.208(5) 0.164(4) 0.059(4) 0.029(4) 0.027(4)
O19 0.157(5) 0.208(5) 0.164(4) 0.059(4) 0.029(4) 0.027(4)
O20 0.157(5) 0.208(5) 0.164(4) 0.059(4) 0.029(4) 0.027(4)
O21 0.157(5) 0.208(5) 0.164(4) 0.059(4) 0.029(4) 0.027(4)
O2W 0.132(7) 0.108(6) 0.173(8) 0.075(6) 0.079(6) 0.069(5)
O3W 0.187(16) 0.198(15) 0.183(15) 0.069(10) 0.047(10) 0.061(10)
O22 0.27(3) 0.27(3) 0.35(3) 0.08(2) 0.12(2) -0.08(2)
C39 1.10(15) 0.38(5) 0.19(3) 0.22(4) 0.34(6) 0.49(8)
C40 0.14(2) 0.15(2) 1.02(13) 0.30(5) -0.17(5) -0.021(19)
O23 0.173(16) 0.28(2) 0.142(12) 0.112(13) -0.003(11) 0.011(15)
C41 0.090(9) 0.036(4) 0.043(5) 0.001(4) -0.001(5) -0.002(5)
C42 0.248(18) 0.266(18) 0.241(17) 0.089(11) 0.053(10) 0.042(10)

loop_
_atom_type_symbol
_atom_type_description
_atom_type_scat_dispersion_real
_atom_type_scat_dispersion_imag
_atom_type_scat_source
C C 0.0033 0.0016 'International Tables Vol C Tables 4.2.6.8 and 6.1.1.4'
H H 0.0000 0.0000 'International Tables Vol C Tables 4.2.6.8 and 6.1.1.4'
N N 0.0061 0.0033 'International Tables Vol C Tables 4.2.6.8 and 6.1.1.4'
O O 0.0106 0.0060 'International Tables Vol C Tables 4.2.6.8 and 6.1.1.4'
Cl Cl 0.1484 0.1585 'International Tables Vol C Tables 4.2.6.8 and 6.1.1.4'
Zn Zn 0.2839 1.4301 'International Tables Vol C Tables 4.2.6.8 and 6.1.1.4'
Gd Gd -0.1653 3.9035 'International Tables Vol C Tables 4.2.6.8 and 6.1.1.4'

loop_
_geom_angle_atom_site_label_1
_geom_angle_atom_site_label_2
_geom_angle_atom_site_label_3
_geom_angle
O13 Gd1 O1 76.14(15)
O13 Gd1 O9 142.02(16)
O1 Gd1 O9 141.84(16)
O13 Gd1 O7 86.06(18)
O1 Gd1 O7 103.46(15)
O9 Gd1 O7 83.48(17)
O13 Gd1 O3 126.94(17)
O1 Gd1 O3 74.81(15)
O9 Gd1 O3 77.91(16)
O7 Gd1 O3 143.64(17)
O13 Gd1 O1W 71.68(17)
O1 Gd1 O1W 147.70(16)
O9 Gd1 O1W 70.41(17)
O7 Gd1 O1W 77.30(17)
O3 Gd1 O1W 123.60(16)
O13 Gd1 O2 135.72(15)
O1 Gd1 O2 69.62(14)
O9 Gd1 O2 76.15(15)
O7 Gd1 O2 75.80(16)
O3 Gd1 O2 69.58(15)
O1W Gd1 O2 138.91(16)
O13 Gd1 O4 78.23(18)
O1 Gd1 O4 97.57(16)
O9 Gd1 O4 93.21(18)
O7 Gd1 O4 149.86(17)
O3 Gd1 O4 62.98(16)
O1W Gd1 O4 73.40(17)
O2 Gd1 O4 132.56(16)
O13 Gd1 Zn1 153.86(12)
O1 Gd1 Zn1 78.58(11)
O9 Gd1 Zn1 63.60(12)
O7 Gd1 Zn1 106.34(13)
O3 Gd1 Zn1 37.30(11)
O1W Gd1 Zn1 132.85(12)
O2 Gd1 Zn1 35.00(10)
O4 Gd1 Zn1 98.75(12)
O13 Gd1 Gd2 99.45(11)
O1 Gd1 Gd2 37.50(10)
O9 Gd1 Gd2 113.17(12)
O7 Gd1 Gd2 76.22(12)
O3 Gd1 Gd2 82.79(10)
O1W Gd1 Gd2 152.59(13)
O2 Gd1 Gd2 37.34(9)
O4 Gd1 Gd2 131.40(12)
Zn1 Gd1 Gd2 62.844(15)
O11 Gd2 O8 120.25(18)
O11 Gd2 O15 135.10(17)
O8 Gd2 O15 78.19(19)
O11 Gd2 O2 142.17(16)
O8 Gd2 O2 76.33(15)
O15 Gd2 O2 78.86(16)
O11 Gd2 O1 80.15(16)
O8 Gd2 O1 78.40(17)
O15 Gd2 O1 144.46(16)
O2 Gd2 O1 69.86(14)
O11 Gd2 O17 70.61(17)
O8 Gd2 O17 76.64(19)
O15 Gd2 O17 75.76(17)
O2 Gd2 O17 146.01(16)
O1 Gd2 O17 123.57(17)
O11 Gd2 O5 76.74(17)
O8 Gd2 O5 141.21(17)
O15 Gd2 O5 115.80(17)
O2 Gd2 O5 71.86(15)
O1 Gd2 O5 70.27(16)
O17 Gd2 O5 140.33(17)
O11 Gd2 O6 78.39(18)
O8 Gd2 O6 148.74(18)
O15 Gd2 O6 71.59(18)
O2 Gd2 O6 104.84(15)
O1 Gd2 O6 132.00(16)
O17 Gd2 O6 88.20(18)
O5 Gd2 O6 63.24(16)
O11 Gd2 Zn2 63.21(12)
O8 Gd2 Zn2 114.31(13)
O15 Gd2 Zn2 150.92(12)
O2 Gd2 Zn2 79.04(10)
O1 Gd2 Zn2 35.92(11)
O17 Gd2 Zn2 131.46(12)
O5 Gd2 Zn2 38.26(11)
O6 Gd2 Zn2 96.27(11)
O11 Gd2 Gd1 117.06(12)
O8 Gd2 Gd1 59.81(13)
O15 Gd2 Gd1 107.60(12)
O2 Gd2 Gd1 38.17(11)
O1 Gd2 Gd1 36.93(10)
O17 Gd2 Gd1 133.62(15)
O5 Gd2 Gd1 81.42(11)
O6 Gd2 Gd1 137.63(11)
Zn2 Gd2 Gd1 63.344(15)
O2 Zn1 O10 97.83(18)
O2 Zn1 O3 85.28(18)
O10 Zn1 O3 98.00(19)
O2 Zn1 N3 107.6(2)
O10 Zn1 N3 100.5(2)
O3 Zn1 N3 155.6(2)
O2 Zn1 N1 162.8(2)
O10 Zn1 N1 97.2(2)
O3 Zn1 N1 84.4(2)
N3 Zn1 N1 77.7(3)
O2 Zn1 O5 72.35(15)
O10 Zn1 O5 170.18(17)
O3 Zn1 O5 81.43(16)
N3 Zn1 O5 82.96(19)
N1 Zn1 O5 92.52(18)
O2 Zn1 Gd1 44.44(13)
O10 Zn1 Gd1 86.78(14)
O3 Zn1 Gd1 44.49(12)
N3 Zn1 Gd1 152.04(18)
N1 Zn1 Gd1 128.53(18)
O5 Zn1 Gd1 86.02(10)
O1 Zn2 O12 102.43(19)
O1 Zn2 N6 105.7(2)
O12 Zn2 N6 99.6(2)
O1 Zn2 O5 85.08(18)
O12 Zn2 O5 99.17(19)
N6 Zn2 O5 155.6(2)
O1 Zn2 N4 156.94(19)
O12 Zn2 N4 99.4(2)
N6 Zn2 N4 77.7(2)
O5 Zn2 N4 84.1(2)
O1 Zn2 O3 71.78(15)
O12 Zn2 O3 173.65(17)
N6 Zn2 O3 84.68(18)
O5 Zn2 O3 78.00(15)
N4 Zn2 O3 86.07(18)
O1 Zn2 Gd2 44.68(12)
O12 Zn2 Gd2 88.07(14)
N6 Zn2 Gd2 150.36(18)
O5 Zn2 Gd2 45.54(13)
N4 Zn2 Gd2 129.53(17)
O3 Zn2 Gd2 85.92(9)
Gd1 O1W H1WA 113.1
Gd1 O1W H1WB 111.7
H1WA O1W H1WB 113.0
Zn2 O1 Gd1 119.48(19)
Zn2 O1 Gd2 99.41(18)
Gd1 O1 Gd2 105.58(16)
Zn2 O1 H1A 110.5
Gd1 O1 H1A 110.5
Gd2 O1 H1A 110.5
Zn1 O2 Gd2 119.15(19)
Zn1 O2 Gd1 100.55(18)
Gd2 O2 Gd1 104.49(16)
Zn1 O2 H2B 110.6
Gd2 O2 H2B 110.6
Gd1 O2 H2B 110.6
C1 O3 Zn1 126.0(4)
C1 O3 Gd1 123.2(4)
Zn1 O3 Gd1 98.21(17)
C1 O3 Zn2 111.5(4)
Zn1 O3 Zn2 98.35(16)
Gd1 O3 Zn2 92.25(14)
C6 O4 C8 118.1(6)
C6 O4 Gd1 117.4(4)
C8 O4 Gd1 122.9(5)
C14 O5 Zn2 120.4(4)
C14 O5 Gd2 122.9(4)
Zn2 O5 Gd2 96.20(18)
C14 O5 Zn1 115.2(4)
Zn2 O5 Zn1 102.22(17)
Gd2 O5 Zn1 95.09(15)
C19 O6 C21 117.7(6)
C19 O6 Gd2 118.8(4)
C21 O6 Gd2 122.5(4)
C27 O7 Gd1 120.1(4)
C27 O8 Gd2 139.0(4)
C29 O9 Gd1 143.5(5)
C29 O10 Zn1 121.4(4)
C31 O11 Gd2 142.1(4)
C31 O12 Zn2 121.6(4)
C33 O13 Gd1 140.4(4)
C35 O15 Gd2 137.7(5)
C37 O17 Gd2 130.0(4)
C37 O17 H17A 109.5
Gd2 O17 H17A 120.5
C7 N1 N2 116.9(6)
C7 N1 Zn1 129.8(5)
N2 N1 Zn1 113.1(5)
N1 N2 C9 117.0(6)
N1 N2 H2A 121.5
C9 N2 H2A 121.5
C9 N3 C13 117.6(7)
C9 N3 Zn1 114.8(6)
C13 N3 Zn1 127.5(5)
C20 N4 N5 118.4(6)
C20 N4 Zn2 128.2(5)
N5 N4 Zn2 112.9(5)
C22 N5 N4 117.9(6)
C22 N5 H5A 121.1
N4 N5 H5A 121.1
C26 N6 C22 117.4(6)
C26 N6 Zn2 128.1(5)
C22 N6 Zn2 114.5(5)
O3 C1 C6 117.5(6)
O3 C1 C2 124.2(7)
C6 C1 C2 118.3(7)
C3 C2 C1 118.4(8)
C3 C2 C7 118.0(7)
C1 C2 C7 123.5(7)
C4 C3 C2 123.0(8)
C4 C3 H3 118.5
C2 C3 H3 118.5
C3 C4 C5 118.7(7)
C3 C4 H4 120.7
C5 C4 H4 120.7
C6 C5 C4 119.5(9)
C6 C5 H5 120.2
C4 C5 H5 120.2
O4 C6 C5 123.4(7)
O4 C6 C1 114.6(6)
C5 C6 C1 122.0(7)
N1 C7 C2 123.8(6)
N1 C7 H7 118.1
C2 C7 H7 118.1
O4 C8 H8A 109.5
O4 C8 H8B 109.5
H8A C8 H8B 109.5
O4 C8 H8C 109.5
H8A C8 H8C 109.5
H8B C8 H8C 109.5
N3 C9 N2 117.4(7)
N3 C9 C10 122.4(9)
N2 C9 C10 120.3(8)
C11 C10 C9 117.7(9)
C11 C10 H10 121.1
C9 C10 H10 121.1
C12 C11 C10 121.5(9)
C12 C11 H11 119.2
C10 C11 H11 119.2
C11 C12 C13 117.6(10)
C11 C12 H12 121.2
C13 C12 H12 121.2
N3 C13 C12 123.1(9)
N3 C13 H13 118.4
C12 C13 H13 118.4
O5 C14 C19 117.7(6)
O5 C14 C15 123.4(7)
C19 C14 C15 118.9(6)
C16 C15 C14 118.4(7)
C16 C15 C20 117.3(7)
C14 C15 C20 124.2(6)
C17 C16 C15 121.3(8)
C17 C16 H16 119.3
C15 C16 H16 119.3
C18 C17 C16 120.4(7)
C18 C17 H17 119.8
C16 C17 H17 119.8
C17 C18 C19 118.8(8)
C17 C18 H18 120.6
C19 C18 H18 120.6
O6 C19 C14 114.8(6)
O6 C19 C18 123.2(7)
C14 C19 C18 122.1(7)
N4 C20 C15 123.3(6)
N4 C20 H20 118.4
C15 C20 H20 118.4
O6 C21 H21A 109.5
O6 C21 H21B 109.5
H21A C21 H21B 109.5
O6 C21 H21C 109.5
H21A C21 H21C 109.5
H21B C21 H21C 109.5
N6 C22 N5 116.9(6)
N6 C22 C23 122.6(8)
N5 C22 C23 120.5(7)
C24 C23 C22 117.7(8)
C24 C23 H23 121.1
C22 C23 H23 121.1
C23 C24 C25 121.1(8)
C23 C24 H24 119.4
C25 C24 H24 119.4
C26 C25 C24 117.5(9)
C26 C25 H25 121.3
C24 C25 H25 121.3
N6 C26 C25 123.7(8)
N6 C26 H26 118.2
C25 C26 H26 118.2
O7 C27 O8 124.4(6)
O7 C27 C28 117.6(6)
O8 C27 C28 117.9(6)
C27 C28 H28A 109.5
C27 C28 H28B 109.5
H28A C28 H28B 109.5
C27 C28 H28C 109.5
H28A C28 H28C 109.5
H28B C28 H28C 109.5
O9 C29 O10 124.1(6)
O9 C29 C30 118.6(7)
O10 C29 C30 117.3(7)
C29 C30 H30A 109.5
C29 C30 H30B 109.5
H30A C30 H30B 109.5
C29 C30 H30C 109.5
H30A C30 H30C 109.5
H30B C30 H30C 109.5
O12 C31 O11 124.9(6)
O12 C31 C32 118.1(7)
O11 C31 C32 117.0(7)
C31 C32 H32A 109.5
C31 C32 H32B 109.5
H32A C32 H32B 109.5
C31 C32 H32C 109.5
H32A C32 H32C 109.5
H32B C32 H32C 109.5
O14 C33 O13 124.9(7)
O14 C33 C34 117.8(6)
O13 C33 C34 117.3(6)
C33 C34 H34A 109.5
C33 C34 H34B 109.5
H34A C34 H34B 109.5
C33 C34 H34C 109.5
H34A C34 H34C 109.5
H34B C34 H34C 109.5
O15 C35 O16 122.4(8)
O15 C35 C36 118.7(8)
O16 C35 C36 118.9(8)
C35 C36 H36A 109.5
C35 C36 H36B 109.5
H36A C36 H36B 109.5
C35 C36 H36C 109.5
H36A C36 H36C 109.5
H36B C36 H36C 109.5
O17 C37 C38 110.7(9)
O17 C37 H37A 109.5
C38 C37 H37A 109.5
O17 C37 H37B 109.5
C38 C37 H37B 109.5
H37A C37 H37B 108.1
C37 C38 H38A 109.5
C37 C38 H38B 109.5
H38A C38 H38B 109.5
C37 C38 H38C 109.5
H38A C38 H38C 109.5
H38B C38 H38C 109.5
O20 Cl1 O19 117.1(7)
O20 Cl1 O18 111.8(8)
O19 Cl1 O18 108.4(7)
O20 Cl1 O21 110.5(7)
O19 Cl1 O21 105.7(7)
O18 Cl1 O21 102.1(7)
C39 O22 H22A 114.6
O22 C39 C40 95(2)
O22 C39 H39A 112.8
C40 C39 H39A 112.8
O22 C39 H39B 112.8
C40 C39 H39B 112.8
H39A C39 H39B 110.3
C39 C40 H40A 109.5
C39 C40 H40B 109.5
H40A C40 H40B 109.5
C39 C40 H40C 109.5
H40A C40 H40C 109.5
H40B C40 H40C 109.5
C41 O23 H23A 108.5
O23 C41 C42 112.8(12)
O23 C41 H41A 109.0
C42 C41 H41A 109.0
O23 C41 H41B 109.0
C42 C41 H41B 109.0
H41A C41 H41B 107.8
C41 C42 H42A 109.5
C41 C42 H42B 109.5
H42A C42 H42B 109.5
C41 C42 H42C 109.5
H42A C42 H42C 109.5
H42B C42 H42C 109.5

loop_
_geom_bond_atom_site_label_1
_geom_bond_atom_site_label_2
_geom_bond_distance
Gd1 O13 2.363(5)
Gd1 O1 2.365(4)
Gd1 O9 2.370(4)
Gd1 O7 2.372(5)
Gd1 O3 2.406(4)
Gd1 O1W 2.412(5)
Gd1 O2 2.420(4)
Gd1 O4 2.555(5)
Gd1 Zn1 3.3976(8)
Gd1 Gd2 3.7911(4)
Gd2 O11 2.349(5)
Gd2 O8 2.370(5)
Gd2 O15 2.373(5)
Gd2 O2 2.375(4)
Gd2 O1 2.396(4)
Gd2 O17 2.397(5)
Gd2 O5 2.413(5)
Gd2 O6 2.544(5)
Gd2 Zn2 3.3614(8)
Zn1 O2 1.983(4)
Zn1 O10 2.075(4)
Zn1 O3 2.080(5)
Zn1 N3 2.089(6)
Zn1 N1 2.096(6)
Zn1 O5 2.681(4)
Zn2 O1 1.999(4)
Zn2 O12 2.016(5)
Zn2 N6 2.081(6)
Zn2 O5 2.094(5)
Zn2 N4 2.103(6)
Zn2 O3 2.814(4)
O1W H1WA 0.8550
O1W H1WB 0.8581
O1 H1A 1.0000
O2 H2B 1.0000
O3 C1 1.332(8)
O4 C6 1.390(9)
O4 C8 1.417(10)
O5 C14 1.352(8)
O6 C19 1.383(9)
O6 C21 1.432(9)
O7 C27 1.245(8)
O8 C27 1.267(8)
O9 C29 1.230(8)
O10 C29 1.293(9)
O11 C31 1.267(9)
O12 C31 1.257(9)
O13 C33 1.260(8)
O14 C33 1.238(8)
O15 C35 1.243(10)
O16 C35 1.264(10)
O17 C37 1.442(10)
O17 H17A 0.8400
N1 C7 1.286(10)
N1 N2 1.378(9)
N2 C9 1.387(11)
N2 H2A 0.8800
N3 C9 1.334(10)
N3 C13 1.346(11)
N4 C20 1.303(10)
N4 N5 1.372(8)
N5 C22 1.366(10)
N5 H5A 0.8800
N6 C26 1.358(11)
N6 C22 1.363(10)
C1 C6 1.398(11)
C1 C2 1.412(10)
C2 C3 1.400(10)
C2 C7 1.454(11)
C3 C4 1.371(13)
C3 H3 0.9500
C4 C5 1.398(13)
C4 H4 0.9500
C5 C6 1.392(10)
C5 H5 0.9500
C7 H7 0.9500
C8 H8A 0.9800
C8 H8B 0.9800
C8 H8C 0.9800
C9 C10 1.403(12)
C10 C11 1.369(15)
C10 H10 0.9500
C11 C12 1.345(16)
C11 H11 0.9500
C12 C13 1.395(12)
C12 H12 0.9500
C13 H13 0.9500
C14 C19 1.391(10)
C14 C15 1.411(10)
C15 C16 1.400(10)
C15 C20 1.428(10)
C16 C17 1.392(12)
C16 H16 0.9500
C17 C18 1.375(12)
C17 H17 0.9500
C18 C19 1.395(10)
C18 H18 0.9500
C20 H20 0.9500
C21 H21A 0.9800
C21 H21B 0.9800
C21 H21C 0.9800
C22 C23 1.401(11)
C23 C24 1.372(14)
C23 H23 0.9500
C24 C25 1.399(14)
C24 H24 0.9500
C25 C26 1.373(11)
C25 H25 0.9500
C26 H26 0.9500
C27 C28 1.539(10)
C28 H28A 0.9800
C28 H28B 0.9800
C28 H28C 0.9800
C29 C30 1.506(10)
C30 H30A 0.9800
C30 H30B 0.9800
C30 H30C 0.9800
C31 C32 1.506(9)
C32 H32A 0.9800
C32 H32B 0.9800
C32 H32C 0.9800
C33 C34 1.541(11)
C34 H34A 0.9800
C34 H34B 0.9800
C34 H34C 0.9800
C35 C36 1.479(13)
C36 H36A 0.9800
C36 H36B 0.9800
C36 H36C 0.9800
C37 C38 1.499(15)
C37 H37A 0.9900
C37 H37B 0.9900
C38 H38A 0.9800
C38 H38B 0.9800
C38 H38C 0.9800
Cl1 O20 1.388(8)
Cl1 O19 1.432(8)
Cl1 O18 1.447(8)
Cl1 O21 1.472(8)
O22 C39 1.428(10)
O22 H22A 0.8562
C39 C40 1.520(10)
C39 H39A 0.9900
C39 H39B 0.9900
C40 H40A 0.9800
C40 H40B 0.9800
C40 H40C 0.9800
O23 C41 1.396(9)
O23 H23A 0.8566
C41 C42 1.487(10)
C41 H41A 0.9900
C41 H41B 0.9900
C42 H42A 0.9800
C42 H42B 0.9800
C42 H42C 0.9800

loop_
_geom_hbond_atom_site_label_D
_geom_hbond_atom_site_label_H
_geom_hbond_atom_site_label_A
_geom_hbond_distance_DH
_geom_hbond_distance_HA
_geom_hbond_distance_DA
_geom_hbond_angle_DHA
_geom_hbond_site_symmetry_A
O1W H1WA O2W 0.86 2.12 2.846(12) 142.4 .
O1W H1WB O7 0.86 2.01 2.769(7) 147.0 2_656
O1 H1A O14 1.00 1.72 2.683(6) 159.2 .
O2 H2B O16 1.00 1.81 2.729(7) 151.6 .
N2 H2A O10 0.88 2.08 2.798(8) 138.5 2_556
N5 H5A O21 0.88 2.04 2.898(15) 165.9 1_455
O17 H17A O14 0.84 1.94 2.648(6) 140.9 2_666

loop_
_geom_torsion_atom_site_label_1
_geom_torsion_atom_site_label_2
_geom_torsion_atom_site_label_3
_geom_torsion_atom_site_label_4
_geom_torsion
O13 Gd1 Gd2 O11 50.2(2)
O1 Gd1 Gd2 O11 -1.8(2)
O9 Gd1 Gd2 O11 -149.7(2)
O7 Gd1 Gd2 O11 133.7(2)
O3 Gd1 Gd2 O11 -76.21(19)
O1W Gd1 Gd2 O11 118.4(3)
O2 Gd1 Gd2 O11 -141.7(2)
O4 Gd1 Gd2 O11 -32.4(2)
Zn1 Gd1 Gd2 O11 -109.46(15)
O13 Gd1 Gd2 O8 -60.78(19)
O1 Gd1 Gd2 O8 -112.8(2)
O9 Gd1 Gd2 O8 99.34(19)
O7 Gd1 Gd2 O8 22.76(18)
O3 Gd1 Gd2 O8 172.85(17)
O1W Gd1 Gd2 O8 7.4(3)
O2 Gd1 Gd2 O8 107.3(2)
O4 Gd1 Gd2 O8 -143.4(2)
Zn1 Gd1 Gd2 O8 139.60(14)
O13 Gd1 Gd2 O15 -125.13(19)
O1 Gd1 Gd2 O15 -177.1(2)
O9 Gd1 Gd2 O15 34.99(19)
O7 Gd1 Gd2 O15 -41.59(19)
O3 Gd1 Gd2 O15 108.50(17)
O1W Gd1 Gd2 O15 -56.9(3)
O2 Gd1 Gd2 O15 43.0(2)
O4 Gd1 Gd2 O15 152.3(2)
Zn1 Gd1 Gd2 O15 75.25(14)
O13 Gd1 Gd2 O2 -168.1(2)
O1 Gd1 Gd2 O2 139.9(2)
O9 Gd1 Gd2 O2 -8.0(2)
O7 Gd1 Gd2 O2 -84.6(2)
O3 Gd1 Gd2 O2 65.5(2)
O1W Gd1 Gd2 O2 -99.9(3)
O4 Gd1 Gd2 O2 109.3(2)
Zn1 Gd1 Gd2 O2 32.29(17)
O13 Gd1 Gd2 O1 52.0(2)
O9 Gd1 Gd2 O1 -147.9(2)
O7 Gd1 Gd2 O1 135.5(2)
O3 Gd1 Gd2 O1 -74.4(2)
O1W Gd1 Gd2 O1 120.2(3)
O2 Gd1 Gd2 O1 -139.9(2)
O4 Gd1 Gd2 O1 -30.6(2)
Zn1 Gd1 Gd2 O1 -107.65(18)
O13 Gd1 Gd2 O17 -38.2(2)
O1 Gd1 Gd2 O17 -90.2(2)
O9 Gd1 Gd2 O17 121.9(2)
O7 Gd1 Gd2 O17 45.3(2)
O3 Gd1 Gd2 O17 -164.6(2)
O1W Gd1 Gd2 O17 30.0(3)
O2 Gd1 Gd2 O17 129.9(2)
O4 Gd1 Gd2 O17 -120.8(2)
Zn1 Gd1 Gd2 O17 162.15(17)
O13 Gd1 Gd2 O5 120.43(18)
O1 Gd1 Gd2 O5 68.5(2)
O9 Gd1 Gd2 O5 -79.46(18)
O7 Gd1 Gd2 O5 -156.04(17)
O3 Gd1 Gd2 O5 -5.95(15)
O1W Gd1 Gd2 O5 -171.4(3)
O2 Gd1 Gd2 O5 -71.5(2)
O4 Gd1 Gd2 O5 37.8(2)
Zn1 Gd1 Gd2 O5 -39.20(11)
O13 Gd1 Gd2 O6 153.1(2)
O1 Gd1 Gd2 O6 101.2(2)
O9 Gd1 Gd2 O6 -46.7(2)
O7 Gd1 Gd2 O6 -123.3(2)
O3 Gd1 Gd2 O6 26.8(2)
O1W Gd1 Gd2 O6 -138.6(3)
O2 Gd1 Gd2 O6 -38.8(2)
O4 Gd1 Gd2 O6 70.6(2)
Zn1 Gd1 Gd2 O6 -6.48(17)
O13 Gd1 Gd2 Zn2 84.80(14)
O1 Gd1 Gd2 Zn2 32.82(17)
O9 Gd1 Gd2 Zn2 -115.09(14)
O7 Gd1 Gd2 Zn2 168.34(13)
O3 Gd1 Gd2 Zn2 -41.57(11)
O1W Gd1 Gd2 Zn2 153.0(3)
O2 Gd1 Gd2 Zn2 -107.11(17)
O4 Gd1 Gd2 Zn2 2.21(16)
Zn1 Gd1 Gd2 Zn2 -74.83(2)
O13 Gd1 Zn1 O2 -85.6(3)
O1 Gd1 Zn1 O2 -70.7(2)
O9 Gd1 Zn1 O2 104.1(2)
O7 Gd1 Zn1 O2 30.2(2)
O3 Gd1 Zn1 O2 -150.5(2)
O1W Gd1 Zn1 O2 117.9(2)
O4 Gd1 Zn1 O2 -166.7(2)
Gd2 Gd1 Zn1 O2 -34.38(17)
O13 Gd1 Zn1 O10 169.8(3)
O1 Gd1 Zn1 O10 -175.28(19)
O9 Gd1 Zn1 O10 -0.6(2)
O7 Gd1 Zn1 O10 -74.43(19)
O3 Gd1 Zn1 O10 104.9(2)
O1W Gd1 Zn1 O10 13.3(2)
O2 Gd1 Zn1 O10 -104.6(2)
O4 Gd1 Zn1 O10 88.7(2)
Gd2 Gd1 Zn1 O10 -139.00(16)
O13 Gd1 Zn1 O3 64.9(3)
O1 Gd1 Zn1 O3 79.9(2)
O9 Gd1 Zn1 O3 -105.4(2)
O7 Gd1 Zn1 O3 -179.3(2)
O1W Gd1 Zn1 O3 -91.6(2)
O2 Gd1 Zn1 O3 150.5(2)
O4 Gd1 Zn1 O3 -16.2(2)
Gd2 Gd1 Zn1 O3 116.15(17)
O13 Gd1 Zn1 N3 -83.7(5)
O1 Gd1 Zn1 N3 -68.8(4)
O9 Gd1 Zn1 N3 105.9(4)
O7 Gd1 Zn1 N3 32.1(4)
O3 Gd1 Zn1 N3 -148.7(4)
O1W Gd1 Zn1 N3 119.7(4)
O2 Gd1 Zn1 N3 1.9(4)
O4 Gd1 Zn1 N3 -164.8(4)
Gd2 Gd1 Zn1 N3 -32.5(4)
O13 Gd1 Zn1 N1 73.2(4)
O1 Gd1 Zn1 N1 88.1(2)
O9 Gd1 Zn1 N1 -97.2(2)
O7 Gd1 Zn1 N1 -171.1(2)
O3 Gd1 Zn1 N1 8.2(2)
O1W Gd1 Zn1 N1 -83.4(3)
O2 Gd1 Zn1 N1 158.8(3)
O4 Gd1 Zn1 N1 -7.9(2)
Gd2 Gd1 Zn1 N1 124.38(19)
O13 Gd1 Zn1 O5 -16.9(3)
O1 Gd1 Zn1 O5 -1.96(15)
O9 Gd1 Zn1 O5 172.77(18)
O7 Gd1 Zn1 O5 98.89(15)
O3 Gd1 Zn1 O5 -81.8(2)
O1W Gd1 Zn1 O5 -173.4(2)
O2 Gd1 Zn1 O5 68.71(19)
O4 Gd1 Zn1 O5 -97.98(16)
Gd2 Gd1 Zn1 O5 34.33(10)
O11 Gd2 Zn2 O1 111.7(2)
O8 Gd2 Zn2 O1 -1.3(2)
O15 Gd2 Zn2 O1 -111.8(3)
O2 Gd2 Zn2 O1 -70.7(2)
O17 Gd2 Zn2 O1 92.2(3)
O5 Gd2 Zn2 O1 -145.2(2)
O6 Gd2 Zn2 O1 -174.7(2)
Gd1 Gd2 Zn2 O1 -33.72(16)
O11 Gd2 Zn2 O12 1.8(2)
O8 Gd2 Zn2 O12 -111.19(19)
O15 Gd2 Zn2 O12 138.3(3)
O2 Gd2 Zn2 O12 179.39(19)
O1 Gd2 Zn2 O12 -109.9(2)
O17 Gd2 Zn2 O12 -17.7(3)
O5 Gd2 Zn2 O12 104.9(2)
O6 Gd2 Zn2 O12 75.44(19)
Gd1 Gd2 Zn2 O12 -143.62(15)
O11 Gd2 Zn2 N6 108.1(4)
O8 Gd2 Zn2 N6 -5.0(3)
O15 Gd2 Zn2 N6 -115.5(4)
O2 Gd2 Zn2 N6 -74.4(3)
O1 Gd2 Zn2 N6 -3.7(4)
O17 Gd2 Zn2 N6 88.5(4)
O5 Gd2 Zn2 N6 -148.9(4)
O6 Gd2 Zn2 N6 -178.3(3)
Gd1 Gd2 Zn2 N6 -37.4(3)
O11 Gd2 Zn2 O5 -103.0(2)
O8 Gd2 Zn2 O5 143.9(2)
O15 Gd2 Zn2 O5 33.4(3)
O2 Gd2 Zn2 O5 74.5(2)
O1 Gd2 Zn2 O5 145.2(2)
O17 Gd2 Zn2 O5 -122.6(3)
O6 Gd2 Zn2 O5 -29.4(2)
Gd1 Gd2 Zn2 O5 111.52(17)
O11 Gd2 Zn2 N4 -98.7(3)
O8 Gd2 Zn2 N4 148.3(2)
O15 Gd2 Zn2 N4 37.7(3)
O2 Gd2 Zn2 N4 78.8(2)
O1 Gd2 Zn2 N4 149.6(3)
O17 Gd2 Zn2 N4 -118.3(3)
O5 Gd2 Zn2 N4 4.3(3)
O6 Gd2 Zn2 N4 -25.1(2)
Gd1 Gd2 Zn2 N4 115.8(2)
O11 Gd2 Zn2 O3 179.80(19)
O8 Gd2 Zn2 O3 66.77(15)
O15 Gd2 Zn2 O3 -43.7(3)
O2 Gd2 Zn2 O3 -2.64(14)
O1 Gd2 Zn2 O3 68.07(19)
O17 Gd2 Zn2 O3 160.3(2)
O5 Gd2 Zn2 O3 -77.18(19)
O6 Gd2 Zn2 O3 -106.59(15)
Gd1 Gd2 Zn2 O3 34.35(9)
O12 Zn2 O1 Gd1 -171.8(2)
N6 Zn2 O1 Gd1 -67.9(3)
O5 Zn2 O1 Gd1 89.9(2)
N4 Zn2 O1 Gd1 27.7(6)
O3 Zn2 O1 Gd1 10.90(18)
Gd2 Zn2 O1 Gd1 114.0(3)
O12 Zn2 O1 Gd2 74.2(2)
N6 Zn2 O1 Gd2 178.12(18)
O5 Zn2 O1 Gd2 -24.10(16)
N4 Zn2 O1 Gd2 -86.3(5)
O3 Zn2 O1 Gd2 -103.07(16)
O13 Gd1 O1 Zn2 122.5(3)
O9 Gd1 O1 Zn2 -58.4(4)
O7 Gd1 O1 Zn2 -155.0(2)
O3 Gd1 O1 Zn2 -12.6(2)
O1W Gd1 O1 Zn2 117.5(3)
O2 Gd1 O1 Zn2 -86.0(2)
O4 Gd1 O1 Zn2 46.7(2)
Zn1 Gd1 O1 Zn2 -50.75(19)
Gd2 Gd1 O1 Zn2 -110.6(3)
O13 Gd1 O1 Gd2 -126.8(2)
O9 Gd1 O1 Gd2 52.2(3)
O7 Gd1 O1 Gd2 -44.4(2)
O3 Gd1 O1 Gd2 98.06(18)
O1W Gd1 O1 Gd2 -131.9(3)
O2 Gd1 O1 Gd2 24.61(15)
O4 Gd1 O1 Gd2 157.33(18)
Zn1 Gd1 O1 Gd2 59.88(13)
O11 Gd2 O1 Zn2 -57.31(19)
O8 Gd2 O1 Zn2 178.80(19)
O15 Gd2 O1 Zn2 129.1(3)
O2 Gd2 O1 Zn2 99.26(18)
O17 Gd2 O1 Zn2 -116.0(2)
O5 Gd2 O1 Zn2 22.02(15)
O6 Gd2 O1 Zn2 7.1(3)
Gd1 Gd2 O1 Zn2 124.3(2)
O11 Gd2 O1 Gd1 178.4(2)
O8 Gd2 O1 Gd1 54.46(17)
O15 Gd2 O1 Gd1 4.8(4)
O2 Gd2 O1 Gd1 -25.07(16)
O17 Gd2 O1 Gd1 119.67(19)
O5 Gd2 O1 Gd1 -102.31(19)
O6 Gd2 O1 Gd1 -117.2(2)
Zn2 Gd2 O1 Gd1 -124.3(2)
O10 Zn1 O2 Gd2 -169.5(2)
O3 Zn1 O2 Gd2 93.1(2)
N3 Zn1 O2 Gd2 -65.8(3)
N1 Zn1 O2 Gd2 39.9(8)
O5 Zn1 O2 Gd2 10.57(19)
Gd1 Zn1 O2 Gd2 113.3(3)
O10 Zn1 O2 Gd1 77.2(2)
O3 Zn1 O2 Gd1 -20.24(16)
N3 Zn1 O2 Gd1 -179.08(19)
N1 Zn1 O2 Gd1 -73.4(8)
O5 Zn1 O2 Gd1 -102.73(17)
O11 Gd2 O2 Zn1 -47.1(4)
O8 Gd2 O2 Zn1 -169.3(3)
O15 Gd2 O2 Zn1 110.3(3)
O1 Gd2 O2 Zn1 -86.8(2)
O17 Gd2 O2 Zn1 152.5(3)
O5 Gd2 O2 Zn1 -11.8(2)
O6 Gd2 O2 Zn1 43.0(3)
Zn2 Gd2 O2 Zn1 -50.7(2)
Gd1 Gd2 O2 Zn1 -111.2(3)
O11 Gd2 O2 Gd1 64.0(3)
O8 Gd2 O2 Gd1 -58.13(18)
O15 Gd2 O2 Gd1 -138.5(2)
O1 Gd2 O2 Gd1 24.33(15)
O17 Gd2 O2 Gd1 -96.3(3)
O5 Gd2 O2 Gd1 99.36(18)
O6 Gd2 O2 Gd1 154.12(16)
Zn2 Gd2 O2 Gd1 60.46(12)
O13 Gd1 O2 Zn1 141.0(2)
O1 Gd1 O2 Zn1 99.35(19)
O9 Gd1 O2 Zn1 -63.49(18)
O7 Gd1 O2 Zn1 -150.2(2)
O3 Gd1 O2 Zn1 18.55(15)
O1W Gd1 O2 Zn1 -99.6(3)
O4 Gd1 O2 Zn1 18.0(3)
Gd2 Gd1 O2 Zn1 124.1(2)
O13 Gd1 O2 Gd2 17.0(3)
O1 Gd1 O2 Gd2 -24.71(15)
O9 Gd1 O2 Gd2 172.5(2)
O7 Gd1 O2 Gd2 85.79(18)
O3 Gd1 O2 Gd2 -105.51(18)
O1W Gd1 O2 Gd2 136.4(2)
O4 Gd1 O2 Gd2 -106.1(2)
Zn1 Gd1 O2 Gd2 -124.1(2)
O2 Zn1 O3 C1 162.3(5)
O10 Zn1 O3 C1 65.1(5)
N3 Zn1 O3 C1 -74.1(7)
N1 Zn1 O3 C1 -31.4(5)
O5 Zn1 O3 C1 -124.8(5)
Gd1 Zn1 O3 C1 142.1(5)
O2 Zn1 O3 Gd1 20.22(16)
O10 Zn1 O3 Gd1 -77.05(19)
N3 Zn1 O3 Gd1 143.8(4)
N1 Zn1 O3 Gd1 -173.5(2)
O5 Zn1 O3 Gd1 93.05(16)
O2 Zn1 O3 Zn2 -73.29(16)
O10 Zn1 O3 Zn2 -170.56(17)
N3 Zn1 O3 Zn2 50.3(5)
N1 Zn1 O3 Zn2 92.95(19)
O5 Zn1 O3 Zn2 -0.47(14)
Gd1 Zn1 O3 Zn2 -93.51(16)
O13 Gd1 O3 C1 66.4(5)
O1 Gd1 O3 C1 125.4(5)
O9 Gd1 O3 C1 -81.6(5)
O7 Gd1 O3 C1 -142.4(4)
O1W Gd1 O3 C1 -25.2(5)
O2 Gd1 O3 C1 -161.1(5)
O4 Gd1 O3 C1 18.4(4)
Zn1 Gd1 O3 C1 -143.6(5)
Gd2 Gd1 O3 C1 162.8(5)
O13 Gd1 O3 Zn1 -150.04(16)
O1 Gd1 O3 Zn1 -91.03(17)
O9 Gd1 O3 Zn1 62.02(18)
O7 Gd1 O3 Zn1 1.2(3)
O1W Gd1 O3 Zn1 118.38(19)
O2 Gd1 O3 Zn1 -17.53(14)
O4 Gd1 O3 Zn1 162.0(2)
Gd2 Gd1 O3 Zn1 -53.62(13)
O13 Gd1 O3 Zn2 -51.3(2)
O1 Gd1 O3 Zn2 7.74(13)
O9 Gd1 O3 Zn2 160.79(18)
O7 Gd1 O3 Zn2 99.9(2)
O1W Gd1 O3 Zn2 -142.85(16)
O2 Gd1 O3 Zn2 81.24(14)
O4 Gd1 O3 Zn2 -99.22(18)
Zn1 Gd1 O3 Zn2 98.77(17)
Gd2 Gd1 O3 Zn2 45.15(9)
O1 Zn2 O3 C1 -136.5(5)
O12 Zn2 O3 C1 -161.2(16)
N6 Zn2 O3 C1 -28.0(5)
O5 Zn2 O3 C1 134.7(5)
N4 Zn2 O3 C1 50.0(5)
Gd2 Zn2 O3 C1 -179.9(4)
O1 Zn2 O3 Zn1 89.32(19)
O12 Zn2 O3 Zn1 64.7(17)
N6 Zn2 O3 Zn1 -162.2(2)
O5 Zn2 O3 Zn1 0.60(18)
N4 Zn2 O3 Zn1 -84.2(2)
Gd2 Zn2 O3 Zn1 45.96(13)
O1 Zn2 O3 Gd1 -9.32(16)
O12 Zn2 O3 Gd1 -34.0(17)
N6 Zn2 O3 Gd1 99.2(2)
O5 Zn2 O3 Gd1 -98.04(17)
N4 Zn2 O3 Gd1 177.2(2)
Gd2 Zn2 O3 Gd1 -52.68(11)
O13 Gd1 O4 C6 -158.7(5)
O1 Gd1 O4 C6 -84.7(5)
O9 Gd1 O4 C6 58.7(5)
O7 Gd1 O4 C6 141.2(4)
O3 Gd1 O4 C6 -16.0(4)
O1W Gd1 O4 C6 127.1(5)
O2 Gd1 O4 C6 -15.4(5)
Zn1 Gd1 O4 C6 -5.1(5)
Gd2 Gd1 O4 C6 -66.4(5)
O13 Gd1 O4 C8 36.2(6)
O1 Gd1 O4 C8 110.2(6)
O9 Gd1 O4 C8 -106.5(6)
O7 Gd1 O4 C8 -23.9(7)
O3 Gd1 O4 C8 178.8(6)
O1W Gd1 O4 C8 -38.0(6)
O2 Gd1 O4 C8 179.4(5)
Zn1 Gd1 O4 C8 -170.2(6)
Gd2 Gd1 O4 C8 128.4(5)
O1 Zn2 O5 C14 157.9(5)
O12 Zn2 O5 C14 56.1(5)
N6 Zn2 O5 C14 -84.1(7)
N4 Zn2 O5 C14 -42.5(5)
O3 Zn2 O5 C14 -129.7(5)
Gd2 Zn2 O5 C14 134.2(5)
O1 Zn2 O5 Gd2 23.72(16)
O12 Zn2 O5 Gd2 -78.10(19)
N6 Zn2 O5 Gd2 141.7(5)
N4 Zn2 O5 Gd2 -176.7(2)
O3 Zn2 O5 Gd2 96.12(15)
O1 Zn2 O5 Zn1 -72.87(17)
O12 Zn2 O5 Zn1 -174.69(18)
N6 Zn2 O5 Zn1 45.1(6)
N4 Zn2 O5 Zn1 86.7(2)
O3 Zn2 O5 Zn1 -0.47(14)
Gd2 Zn2 O5 Zn1 -96.59(18)
O11 Gd2 O5 C14 -69.2(5)
O8 Gd2 O5 C14 168.6(4)
O15 Gd2 O5 C14 64.8(5)
O2 Gd2 O5 C14 132.1(5)
O1 Gd2 O5 C14 -153.4(5)
O17 Gd2 O5 C14 -34.2(6)
O6 Gd2 O5 C14 14.3(4)
Zn2 Gd2 O5 C14 -132.6(5)
Gd1 Gd2 O5 C14 170.2(4)
O11 Gd2 O5 Zn2 63.32(18)
O8 Gd2 O5 Zn2 -58.9(3)
O15 Gd2 O5 Zn2 -162.70(16)
O2 Gd2 O5 Zn2 -95.30(18)
O1 Gd2 O5 Zn2 -20.81(14)
O17 Gd2 O5 Zn2 98.4(3)
O6 Gd2 O5 Zn2 146.9(2)
Gd1 Gd2 O5 Zn2 -57.23(13)
O11 Gd2 O5 Zn1 166.2(2)
O8 Gd2 O5 Zn1 44.0(3)
O15 Gd2 O5 Zn1 -59.8(2)
O2 Gd2 O5 Zn1 7.61(14)
O1 Gd2 O5 Zn1 82.10(15)
O17 Gd2 O5 Zn1 -158.7(2)
O6 Gd2 O5 Zn1 -110.24(19)
Zn2 Gd2 O5 Zn1 102.91(19)
Gd1 Gd2 O5 Zn1 45.68(10)
O2 Zn1 O5 C14 -139.2(5)
O10 Zn1 O5 C14 -139.6(11)
O3 Zn1 O5 C14 133.0(5)
N3 Zn1 O5 C14 -28.2(5)
N1 Zn1 O5 C14 49.1(5)
Gd1 Zn1 O5 C14 177.6(4)
O2 Zn1 O5 Zn2 88.4(2)
O10 Zn1 O5 Zn2 88.0(11)
O3 Zn1 O5 Zn2 0.63(19)
N3 Zn1 O5 Zn2 -160.6(2)
N1 Zn1 O5 Zn2 -83.3(2)
Gd1 Zn1 O5 Zn2 45.18(15)
O2 Zn1 O5 Gd2 -9.10(16)
O10 Zn1 O5 Gd2 -9.4(12)
O3 Zn1 O5 Gd2 -96.85(18)
N3 Zn1 O5 Gd2 101.9(2)
N1 Zn1 O5 Gd2 179.2(2)
Gd1 Zn1 O5 Gd2 -52.31(12)
O11 Gd2 O6 C19 68.9(4)
O8 Gd2 O6 C19 -160.3(4)
O15 Gd2 O6 C19 -144.9(5)
O2 Gd2 O6 C19 -72.3(5)
O1 Gd2 O6 C19 3.8(5)
O17 Gd2 O6 C19 139.5(4)
O5 Gd2 O6 C19 -11.9(4)
Zn2 Gd2 O6 C19 8.0(4)
Gd1 Gd2 O6 C19 -48.7(5)
O11 Gd2 O6 C21 -99.5(6)
O8 Gd2 O6 C21 31.2(7)
O15 Gd2 O6 C21 46.6(6)
O2 Gd2 O6 C21 119.3(6)
O1 Gd2 O6 C21 -164.7(5)
O17 Gd2 O6 C21 -28.9(6)
O5 Gd2 O6 C21 179.6(6)
Zn2 Gd2 O6 C21 -160.5(6)
Gd1 Gd2 O6 C21 142.8(5)
O13 Gd1 O7 C27 78.7(5)
O1 Gd1 O7 C27 3.9(5)
O9 Gd1 O7 C27 -137.9(5)
O3 Gd1 O7 C27 -78.6(6)
O1W Gd1 O7 C27 150.8(5)
O2 Gd1 O7 C27 -60.6(5)
O4 Gd1 O7 C27 136.9(5)
Zn1 Gd1 O7 C27 -77.9(5)
Gd2 Gd1 O7 C27 -22.1(5)
O11 Gd2 O8 C27 -158.3(7)
O15 Gd2 O8 C27 66.0(7)
O2 Gd2 O8 C27 -15.3(7)
O1 Gd2 O8 C27 -87.1(7)
O17 Gd2 O8 C27 143.9(8)
O5 Gd2 O8 C27 -50.8(8)
O6 Gd2 O8 C27 80.9(8)
Zn2 Gd2 O8 C27 -86.3(7)
Gd1 Gd2 O8 C27 -52.7(7)
O13 Gd1 O9 C29 -178.5(8)
O1 Gd1 O9 C29 3.0(10)
O7 Gd1 O9 C29 106.5(9)
O3 Gd1 O9 C29 -42.1(8)
O1W Gd1 O9 C29 -174.7(9)
O2 Gd1 O9 C29 29.5(8)
O4 Gd1 O9 C29 -103.6(9)
Zn1 Gd1 O9 C29 -5.4(8)
Gd2 Gd1 O9 C29 34.5(9)
O2 Zn1 O10 C29 -38.2(6)
O3 Zn1 O10 C29 48.1(6)
N3 Zn1 O10 C29 -147.8(6)
N1 Zn1 O10 C29 133.4(6)
O5 Zn1 O10 C29 -37.9(14)
Gd1 Zn1 O10 C29 4.9(6)
O8 Gd2 O11 C31 102.6(8)
O15 Gd2 O11 C31 -152.9(8)
O2 Gd2 O11 C31 -5.1(10)
O1 Gd2 O11 C31 32.4(8)
O17 Gd2 O11 C31 163.4(9)
O5 Gd2 O11 C31 -39.5(8)
O6 Gd2 O11 C31 -104.4(8)
Zn2 Gd2 O11 C31 -1.2(8)
Gd1 Gd2 O11 C31 33.5(9)
O1 Zn2 O12 C31 -46.3(6)
N6 Zn2 O12 C31 -154.9(6)
O5 Zn2 O12 C31 40.7(6)
N4 Zn2 O12 C31 126.1(6)
O3 Zn2 O12 C31 -22(2)
Gd2 Zn2 O12 C31 -3.7(5)
O1 Gd1 O13 C33 5.1(7)
O9 Gd1 O13 C33 -174.0(7)
O7 Gd1 O13 C33 -99.8(8)
O3 Gd1 O13 C33 63.5(8)
O1W Gd1 O13 C33 -177.8(8)
O2 Gd1 O13 C33 -34.9(9)
O4 Gd1 O13 C33 106.0(8)
Zn1 Gd1 O13 C33 20.1(10)
Gd2 Gd1 O13 C33 -24.5(8)
O11 Gd2 O15 C35 -174.9(8)
O8 Gd2 O15 C35 -53.6(9)
O2 Gd2 O15 C35 24.6(8)
O1 Gd2 O15 C35 -3.8(10)
O17 Gd2 O15 C35 -132.6(9)
O5 Gd2 O15 C35 88.0(9)
O6 Gd2 O15 C35 134.5(9)
Zn2 Gd2 O15 C35 65.7(10)
Gd1 Gd2 O15 C35 -0.8(9)
O11 Gd2 O17 C37 -164.7(8)
O8 Gd2 O17 C37 -35.4(7)
O15 Gd2 O17 C37 45.6(7)
O2 Gd2 O17 C37 2.7(9)
O1 Gd2 O17 C37 -101.5(7)
O5 Gd2 O17 C37 159.0(7)
O6 Gd2 O17 C37 117.0(7)
Zn2 Gd2 O17 C37 -146.2(7)
Gd1 Gd2 O17 C37 -55.4(8)
O2 Zn1 N1 C7 73.7(10)
O10 Zn1 N1 C7 -76.9(6)
O3 Zn1 N1 C7 20.5(6)
N3 Zn1 N1 C7 -176.2(6)
O5 Zn1 N1 C7 101.6(6)
Gd1 Zn1 N1 C7 14.7(7)
O2 Zn1 N1 N2 -112.2(8)
O10 Zn1 N1 N2 97.2(4)
O3 Zn1 N1 N2 -165.4(4)
N3 Zn1 N1 N2 -2.1(4)
O5 Zn1 N1 N2 -84.3(4)
Gd1 Zn1 N1 N2 -171.2(3)
C7 N1 N2 C9 178.0(6)
Zn1 N1 N2 C9 3.1(7)
O2 Zn1 N3 C9 163.9(4)
O10 Zn1 N3 C9 -94.3(5)
O3 Zn1 N3 C9 44.5(8)
N1 Zn1 N3 C9 0.8(5)
O5 Zn1 N3 C9 95.0(5)
Gd1 Zn1 N3 C9 162.5(3)
O2 Zn1 N3 C13 -13.4(7)
O10 Zn1 N3 C13 88.4(6)
O3 Zn1 N3 C13 -132.8(6)
N1 Zn1 N3 C13 -176.5(6)
O5 Zn1 N3 C13 -82.3(6)
Gd1 Zn1 N3 C13 -14.8(8)
O1 Zn2 N4 C20 87.9(8)
O12 Zn2 N4 C20 -72.8(6)
N6 Zn2 N4 C20 -170.7(6)
O5 Zn2 N4 C20 25.6(6)
O3 Zn2 N4 C20 103.9(6)
Gd2 Zn2 N4 C20 22.5(7)
O1 Zn2 N4 N5 -100.7(6)
O12 Zn2 N4 N5 98.6(4)
N6 Zn2 N4 N5 0.6(4)
O5 Zn2 N4 N5 -163.1(4)
O3 Zn2 N4 N5 -84.8(4)
Gd2 Zn2 N4 N5 -166.2(3)
C20 N4 N5 C22 171.6(6)
Zn2 N4 N5 C22 -0.6(7)
O1 Zn2 N6 C26 -24.9(7)
O12 Zn2 N6 C26 81.0(6)
O5 Zn2 N6 C26 -138.8(6)
N4 Zn2 N6 C26 178.6(7)
O3 Zn2 N6 C26 -94.3(6)
Gd2 Zn2 N6 C26 -22.2(8)
O1 Zn2 N6 C22 155.9(5)
O12 Zn2 N6 C22 -98.1(5)
O5 Zn2 N6 C22 42.0(8)
N4 Zn2 N6 C22 -0.6(5)
O3 Zn2 N6 C22 86.5(5)
Gd2 Zn2 N6 C22 158.6(4)
Zn1 O3 C1 C6 -152.5(5)
Gd1 O3 C1 C6 -19.1(8)
Zn2 O3 C1 C6 88.9(6)
Zn1 O3 C1 C2 29.5(8)
Gd1 O3 C1 C2 162.9(5)
Zn2 O3 C1 C2 -89.1(6)
O3 C1 C2 C3 176.1(6)
C6 C1 C2 C3 -1.8(10)
O3 C1 C2 C7 -3.6(10)
C6 C1 C2 C7 178.4(6)
C1 C2 C3 C4 2.4(11)
C7 C2 C3 C4 -177.8(7)
C2 C3 C4 C5 -1.4(12)
C3 C4 C5 C6 -0.2(12)
C8 O4 C6 C5 -0.5(10)
Gd1 O4 C6 C5 -166.4(6)
C8 O4 C6 C1 179.5(6)
Gd1 O4 C6 C1 13.7(7)
C4 C5 C6 O4 -179.2(7)
C4 C5 C6 C1 0.7(12)
O3 C1 C6 O4 2.2(9)
C2 C1 C6 O4 -179.7(6)
O3 C1 C6 C5 -177.8(6)
C2 C1 C6 C5 0.3(10)
N2 N1 C7 C2 -179.8(6)
Zn1 N1 C7 C2 -5.9(10)
C3 C2 C7 N1 171.3(7)
C1 C2 C7 N1 -9.0(11)
C13 N3 C9 N2 178.2(6)
Zn1 N3 C9 N2 0.6(8)
C13 N3 C9 C10 -0.6(10)
Zn1 N3 C9 C10 -178.2(6)
N1 N2 C9 N3 -2.5(9)
N1 N2 C9 C10 176.3(6)
N3 C9 C10 C11 0.4(12)
N2 C9 C10 C11 -178.2(7)
C9 C10 C11 C12 0.7(13)
C10 C11 C12 C13 -1.5(14)
C9 N3 C13 C12 -0.4(11)
Zn1 N3 C13 C12 176.9(6)
C11 C12 C13 N3 1.4(13)
Zn2 O5 C14 C19 -137.6(5)
Gd2 O5 C14 C19 -15.7(7)
Zn1 O5 C14 C19 99.2(6)
Zn2 O5 C14 C15 42.8(8)
Gd2 O5 C14 C15 164.7(5)
Zn1 O5 C14 C15 -80.4(7)
O5 C14 C15 C16 174.4(6)
C19 C14 C15 C16 -5.2(9)
O5 C14 C15 C20 -8.7(10)
C19 C14 C15 C20 171.7(6)
C14 C15 C16 C17 3.3(10)
C20 C15 C16 C17 -173.9(7)
C15 C16 C17 C18 0.2(11)
C16 C17 C18 C19 -1.8(11)
C21 O6 C19 C14 178.3(6)
Gd2 O6 C19 C14 9.3(7)
C21 O6 C19 C18 -2.6(10)
Gd2 O6 C19 C18 -171.6(5)
O5 C14 C19 O6 3.3(8)
C15 C14 C19 O6 -177.1(6)
O5 C14 C19 C18 -175.8(6)
C15 C14 C19 C18 3.8(10)
C17 C18 C19 O6 -179.2(6)
C17 C18 C19 C14 -0.3(11)
N5 N4 C20 C15 -175.3(6)
Zn2 N4 C20 C15 -4.3(10)
C16 C15 C20 N4 164.3(6)
C14 C15 C20 N4 -12.7(10)
C26 N6 C22 N5 -178.9(6)
Zn2 N6 C22 N5 0.4(8)
C26 N6 C22 C23 0.7(11)
Zn2 N6 C22 C23 -180.0(6)
N4 N5 C22 N6 0.2(9)
N4 N5 C22 C23 -179.4(7)
N6 C22 C23 C24 -0.9(12)
N5 C22 C23 C24 178.7(7)
C22 C23 C24 C25 0.8(13)
C23 C24 C25 C26 -0.6(14)
C22 N6 C26 C25 -0.5(11)
Zn2 N6 C26 C25 -179.7(6)
C24 C25 C26 N6 0.4(13)
Gd1 O7 C27 O8 2.5(9)
Gd1 O7 C27 C28 -178.0(5)
Gd2 O8 C27 O7 53.7(11)
Gd2 O8 C27 C28 -125.8(7)
Gd1 O9 C29 O10 11.3(14)
Gd1 O9 C29 C30 -170.0(7)
Zn1 O10 C29 O9 -9.7(10)
Zn1 O10 C29 C30 171.6(6)
Zn2 O12 C31 O11 4.2(10)
Zn2 O12 C31 C32 -177.2(5)
Gd2 O11 C31 O12 -1.2(14)
Gd2 O11 C31 C32 -179.9(6)
Gd1 O13 C33 O14 -4.2(13)
Gd1 O13 C33 C34 177.4(6)
Gd2 O15 C35 O16 -17.3(15)
Gd2 O15 C35 C36 164.1(8)
Gd2 O17 C37 C38 -120.4(7)
